data_7113158
loop_
_publ_author_name
'Caltagirone, Claudia'
'Bates, Gareth W.'
'Gale, Philip A.'
'Light, Mark E.'

_publ_section_title
;
 Anion binding vs. sulfonamide deprotonation in functionalised ureas
;
_journal_coden_ASTM CHCOFS
_journal_issue 1
_journal_name_full
;
 Chemical Communications (Cambridge, United Kingdom)
;
_journal_page_first 61
_journal_page_last 63
_journal_paper_doi 10.1039/b713431b
_journal_year 2008
_chemical_formula_sum 'C35 H54 N4 O4 S'
_chemical_formula_weight 626.88
_space_group_IT_number 14
_symmetry_cell_setting monoclinic
_symmetry_space_group_name_Hall '-P 2ybc'
_symmetry_space_group_name_H-M 'P 1 21/c 1'
_atom_sites_solution_hydrogens geom
_atom_sites_solution_primary direct
_atom_sites_solution_secondary difmap
_audit_creation_method SHELXL-97
_cell_angle_alpha 90.00
_cell_angle_beta 108.8080(10)
_cell_angle_gamma 90.00
_cell_formula_units_Z 4
_cell_length_a 12.0833(4)
_cell_length_b 17.0447(5)
_cell_length_c 18.2143(4)
_cell_measurement_reflns_used 45978
_cell_measurement_temperature 120(2)
_cell_measurement_theta_max 26.37
_cell_measurement_theta_min 2.91
_cell_volume 3551.04(18)
_computing_cell_refinement 'DENZO (Otwinowski & Minor, 1997) & COLLECT (Hooft, R.W.W., 1998)'
_computing_data_collection 'COLLECT (Hooft, R.W.W., 1998)'
_computing_data_reduction 'DENZO (Otwinowski & Minor, 1997) & COLLECT (Hooft, R.W.W., 1998)'
_computing_molecular_graphics 'CAMERON (Watkin, et al., 1993)'
_computing_publication_material 'WINGX (Farrugia, 1998)'
_computing_structure_refinement 'SHELXL-97 (Sheldrick, 1997)'
_computing_structure_solution 'SHELXS-97 (Sheldrick, 1997)'
_diffrn_ambient_temperature 120(2)
_diffrn_detector_area_resol_mean 9.091
_diffrn_measured_fraction_theta_full 0.996
_diffrn_measured_fraction_theta_max 0.996
_diffrn_measurement_device_type 'Bruker-Nonius CCD camera on \k-goniostat'
_diffrn_measurement_method '\f & \w scans to fill the asymmetric unit'
_diffrn_radiation_monochromator graphite
_diffrn_radiation_source 'Bruker Nonius FR591 Rotating Anode'
_diffrn_radiation_type MoK\a
_diffrn_radiation_wavelength 0.71073
_diffrn_reflns_av_R_equivalents 0.2143
_diffrn_reflns_av_sigmaI/netI 0.1171
_diffrn_reflns_limit_h_max 15
_diffrn_reflns_limit_h_min -15
_diffrn_reflns_limit_k_max 21
_diffrn_reflns_limit_k_min -21
_diffrn_reflns_limit_l_max 22
_diffrn_reflns_limit_l_min -22
_diffrn_reflns_number 70013
_diffrn_reflns_theta_full 26.42
_diffrn_reflns_theta_max 26.42
_diffrn_reflns_theta_min 2.98
_diffrn_standards_number 0
_exptl_absorpt_coefficient_mu 0.133
_exptl_absorpt_correction_T_max 0.9895
_exptl_absorpt_correction_T_min 0.9769
_exptl_absorpt_correction_type multi-scan
_exptl_absorpt_process_details
;
SADABS V2.10 (Sheldrick, G.M., 2003)
;
_exptl_crystal_colour Colourless
_exptl_crystal_density_diffrn 1.173
_exptl_crystal_density_method 'not measured'
_exptl_crystal_description Prism
_exptl_crystal_F_000 1360
_exptl_crystal_size_max 0.1
_exptl_crystal_size_mid 0.1
_exptl_crystal_size_min 0.08
_refine_diff_density_max 0.370
_refine_diff_density_min -0.351
_refine_diff_density_rms 0.058
_refine_ls_extinction_method none
_refine_ls_goodness_of_fit_ref 1.015
_refine_ls_hydrogen_treatment mixed
_refine_ls_matrix_type full
_refine_ls_number_parameters 437
_refine_ls_number_reflns 7256
_refine_ls_number_restraints 52
_refine_ls_restrained_S_all 1.042
_refine_ls_R_factor_all 0.1737
_refine_ls_R_factor_gt 0.0808
_refine_ls_shift/su_max 0.003
_refine_ls_shift/su_mean 0.000
_refine_ls_structure_factor_coef Fsqd
_refine_ls_weighting_details 'calc w=1/[\s^2^(Fo^2^)+(0.0847P)^2^+2.0877P] where P=(Fo^2^+2Fc^2^)/3'
_refine_ls_weighting_scheme calc
_refine_ls_wR_factor_gt 0.1775
_refine_ls_wR_factor_ref 0.2223
_reflns_number_gt 3642
_reflns_number_total 7256
_reflns_threshold_expression >2sigma(I)
_cod_duplicate_entry 7102762
_cod_data_source_file b713431b.txt
_cod_data_source_block 2007sot0626
_cod_depositor_comments
;
The following automatic conversions were performed:

'_symmetry_cell_setting' value 'Monoclinic' changed to 'monoclinic'
according to
/usr/data/users/saulius/automatic-downloads/retrospective/RSC/lib/dictionaries/cif_core.dic
dictionary named 'cif_core.dic' version 2.4.2 from 2011-04-26.

Automatic conversion script
Id: cif_fix_values 2281 2013-09-26 08:29:07Z andrius 
;
_cod_original_sg_symbol_H-M P2(1)/c
_cod_database_code 7113158

loop_
_symmetry_equiv_pos_as_xyz
'x, y, z'
'-x, y+1/2, -z+1/2'
'-x, -y, -z'
'x, -y-1/2, z-1/2'

loop_
_atom_site_label
_atom_site_type_symbol
_atom_site_fract_x
_atom_site_fract_y
_atom_site_fract_z
_atom_site_U_iso_or_equiv
_atom_site_adp_type
_atom_site_occupancy
_atom_site_symmetry_multiplicity
_atom_site_calc_flag
_atom_site_refinement_flags
_atom_site_disorder_assembly
_atom_site_disorder_group
S1 S 0.83173(9) 0.14518(6) -0.00170(5) 0.0459(3) Uani 1 1 d . . .
O1 O 1.0513(2) -0.01565(17) 0.29172(15) 0.0533(7) Uani 1 1 d . . .
O2 O 0.9198(2) 0.14705(17) -0.04109(15) 0.0525(7) Uani 1 1 d . . .
O3 O 0.8463(3) 0.20304(17) 0.05877(14) 0.0558(8) Uani 1 1 d . . .
N1 N 1.1619(3) 0.0288(2) 0.2179(2) 0.0501(9) Uani 1 1 d . . .
H901 H 1.153(4) 0.048(3) 0.172(3) 0.064(15) Uiso 1 1 d . . .
N2 N 0.9660(3) 0.0138(2) 0.16257(19) 0.0451(8) Uani 1 1 d . . .
H902 H 0.978(3) 0.028(2) 0.123(2) 0.048(12) Uiso 1 1 d . . .
N3 N 0.8246(3) 0.0588(2) 0.02404(18) 0.0491(9) Uani 1 1 d . . .
C1 C 1.3006(5) 0.0025(5) 0.3471(3) 0.112(2) Uani 1 1 d . . .
H1 H 1.2407 -0.0172 0.3653 0.134 Uiso 1 1 calc R . .
C2 C 1.4153(7) 0.0027(6) 0.3948(4) 0.155(4) Uani 1 1 d . . .
H2 H 1.4340 -0.0192 0.4453 0.186 Uiso 1 1 calc R . .
C3 C 1.5038(6) 0.0340(5) 0.3712(4) 0.119(3) Uani 1 1 d . . .
H3 H 1.5817 0.0359 0.4058 0.143 Uiso 1 1 calc R . .
C4 C 1.4783(5) 0.0616(3) 0.2992(4) 0.0790(16) Uani 1 1 d . . .
H4 H 1.5389 0.0823 0.2823 0.095 Uiso 1 1 calc R . .
C5 C 1.3638(4) 0.0604(3) 0.2483(3) 0.0632(13) Uani 1 1 d . . .
H5 H 1.3469 0.0797 0.1969 0.076 Uiso 1 1 calc R . .
C6 C 1.2740(4) 0.0308(3) 0.2731(3) 0.0604(12) Uani 1 1 d . . .
C7 C 1.0587(4) 0.0070(2) 0.2293(2) 0.0447(10) Uani 1 1 d . . .
C8 C 0.8465(3) 0.0148(2) 0.1544(2) 0.0423(9) Uani 1 1 d . . .
C9 C 0.7999(4) -0.0091(2) 0.2104(2) 0.0467(10) Uani 1 1 d . . .
H9 H 0.8498 -0.0289 0.2585 0.056 Uiso 1 1 calc R . .
C10 C 0.6810(4) -0.0045(3) 0.1971(3) 0.0642(13) Uani 1 1 d . . .
H10 H 0.6500 -0.0202 0.2365 0.077 Uiso 1 1 calc R . .
C11 C 0.6064(5) 0.0227(4) 0.1268(3) 0.0841(18) Uani 1 1 d . . .
H11 H 0.5246 0.0255 0.1178 0.101 Uiso 1 1 calc R . .
C12 C 0.6532(4) 0.0457(3) 0.0699(3) 0.0713(15) Uani 1 1 d . . .
H12 H 0.6025 0.0643 0.0216 0.086 Uiso 1 1 calc R . .
C13 C 0.7723(4) 0.0422(2) 0.0823(2) 0.0490(10) Uani 1 1 d . . .
C14 C 0.6981(3) 0.1696(2) -0.0753(2) 0.0417(9) Uani 1 1 d . . .
C15 C 0.6600(4) 0.1226(3) -0.1410(2) 0.0549(11) Uani 1 1 d . . .
H15 H 0.7044 0.0781 -0.1460 0.066 Uiso 1 1 calc R . .
C16 C 0.5578(5) 0.1407(3) -0.1985(3) 0.0705(15) Uani 1 1 d . . .
H16 H 0.5323 0.1089 -0.2438 0.085 Uiso 1 1 calc R . .
C17 C 0.4916(5) 0.2043(4) -0.1914(3) 0.0783(16) Uani 1 1 d . . .
H17 H 0.4205 0.2162 -0.2312 0.094 Uiso 1 1 calc R . .
C18 C 0.5297(4) 0.2506(3) -0.1259(3) 0.0712(14) Uani 1 1 d . . .
H18 H 0.4845 0.2946 -0.1207 0.085 Uiso 1 1 calc R . .
C19 C 0.6334(4) 0.2337(2) -0.0674(3) 0.0549(11) Uani 1 1 d . . .
H19 H 0.6594 0.2659 -0.0225 0.066 Uiso 1 1 calc R . .
N4 N 1.0030(3) 0.23904(19) 0.30377(17) 0.0460(8) Uani 1 1 d . . .
C20A C 1.0932(4) 0.2819(3) 0.3695(2) 0.0586(12) Uani 0.715(6) 1 d PD A 1
H20A H 1.0596 0.2923 0.4114 0.070 Uiso 0.715(6) 1 calc PR A 1
H20B H 1.1110 0.3331 0.3502 0.070 Uiso 0.715(6) 1 calc PR A 1
C21A C 1.2068(5) 0.2356(4) 0.4028(5) 0.059(2) Uani 0.715(6) 1 d PD A 1
H21A H 1.2458 0.2316 0.3628 0.071 Uiso 0.715(6) 1 calc PR A 1
H21B H 1.1877 0.1818 0.4151 0.071 Uiso 0.715(6) 1 calc PR A 1
C22A C 1.2929(6) 0.2728(4) 0.4767(4) 0.071(2) Uani 0.715(6) 1 d PD A 1
H22A H 1.2544 0.2759 0.5170 0.086 Uiso 0.715(6) 1 calc PR A 1
H22B H 1.3618 0.2381 0.4964 0.086 Uiso 0.715(6) 1 calc PR A 1
C23A C 1.3340(7) 0.3536(4) 0.4639(4) 0.0745(19) Uani 0.715(6) 1 d PD A 1
H23A H 1.3698 0.3515 0.4228 0.112 Uiso 0.715(6) 1 calc PR A 1
H23B H 1.3917 0.3723 0.5120 0.112 Uiso 0.715(6) 1 calc PR A 1
H23C H 1.2671 0.3896 0.4488 0.112 Uiso 0.715(6) 1 calc PR A 1
C20B C 1.0932(4) 0.2819(3) 0.3695(2) 0.0586(12) Uani 0.285(6) 1 d PD A 2
H20C H 1.0933 0.3369 0.3521 0.070 Uiso 0.285(6) 1 calc PR A 2
H20D H 1.0615 0.2830 0.4132 0.070 Uiso 0.285(6) 1 calc PR A 2
C21B C 1.2196(10) 0.2586(13) 0.4037(14) 0.059(2) Uani 0.285(6) 1 d PD A 2
H21C H 1.2602 0.2604 0.3644 0.071 Uiso 0.285(6) 1 calc PR A 2
H21D H 1.2276 0.2054 0.4266 0.071 Uiso 0.285(6) 1 calc PR A 2
C22B C 1.2672(12) 0.3227(10) 0.4674(10) 0.071(2) Uani 0.285(6) 1 d PD A 2
H22C H 1.2709 0.3743 0.4433 0.086 Uiso 0.285(6) 1 calc PR A 2
H22D H 1.2159 0.3274 0.5000 0.086 Uiso 0.285(6) 1 calc PR A 2
C23B C 1.3879(12) 0.2962(11) 0.5156(9) 0.0745(19) Uani 0.285(6) 1 d PD A 2
H23D H 1.3816 0.2509 0.5471 0.112 Uiso 0.285(6) 1 calc PR A 2
H23E H 1.4281 0.3391 0.5496 0.112 Uiso 0.285(6) 1 calc PR A 2
H23F H 1.4325 0.2814 0.4813 0.112 Uiso 0.285(6) 1 calc PR A 2
C24 C 1.0505(4) 0.2233(2) 0.2369(2) 0.0476(10) Uani 1 1 d . A .
H24A H 1.1145 0.1844 0.2544 0.057 Uiso 1 1 calc R . .
H24B H 0.9875 0.1995 0.1936 0.057 Uiso 1 1 calc R . .
C25 C 1.0962(4) 0.2947(3) 0.2067(2) 0.0546(11) Uani 1 1 d . . .
H25A H 1.1603 0.3185 0.2494 0.066 Uiso 1 1 calc R A .
H25B H 1.0328 0.3340 0.1889 0.066 Uiso 1 1 calc R . .
C26 C 1.1410(4) 0.2747(3) 0.1400(2) 0.0562(11) Uani 1 1 d . A .
H26A H 1.0760 0.2539 0.0960 0.067 Uiso 1 1 calc R . .
H26B H 1.2018 0.2335 0.1568 0.067 Uiso 1 1 calc R . .
C27 C 1.1926(4) 0.3474(3) 0.1137(3) 0.0647(13) Uani 1 1 d . . .
H27A H 1.1333 0.3888 0.0989 0.097 Uiso 1 1 calc R A .
H27B H 1.2174 0.3338 0.0691 0.097 Uiso 1 1 calc R . .
H27C H 1.2602 0.3660 0.1563 0.097 Uiso 1 1 calc R . .
C28A C 0.8959(4) 0.2909(2) 0.2773(2) 0.0554(11) Uani 0.631(7) 1 d PD A 3
H28A H 0.9142 0.3380 0.2516 0.066 Uiso 0.631(7) 1 calc PR A 3
H28B H 0.8758 0.3085 0.3232 0.066 Uiso 0.631(7) 1 calc PR A 3
C29A C 0.7911(7) 0.2494(5) 0.2216(5) 0.059(3) Uani 0.631(7) 1 d PD A 3
H29A H 0.7505 0.2186 0.2513 0.070 Uiso 0.631(7) 1 calc PR A 3
H29B H 0.8178 0.2126 0.1887 0.070 Uiso 0.631(7) 1 calc PR A 3
C30A C 0.7056(7) 0.3097(5) 0.1696(4) 0.092(3) Uani 0.631(7) 1 d PD A 3
H30A H 0.6937 0.3533 0.2022 0.110 Uiso 0.631(7) 1 calc PR A 3
H30B H 0.7404 0.3318 0.1318 0.110 Uiso 0.631(7) 1 calc PR A 3
C31A C 0.5877(8) 0.2730(8) 0.1260(7) 0.134(6) Uani 0.631(7) 1 d PD A 3
H31A H 0.5996 0.2277 0.0963 0.201 Uiso 0.631(7) 1 calc PR A 3
H31B H 0.5385 0.3118 0.0905 0.201 Uiso 0.631(7) 1 calc PR A 3
H31C H 0.5493 0.2559 0.1631 0.201 Uiso 0.631(7) 1 calc PR A 3
C28B C 0.8959(4) 0.2909(2) 0.2773(2) 0.0554(11) Uani 0.369(7) 1 d PD A 4
H28C H 0.8657 0.2936 0.3217 0.066 Uiso 0.369(7) 1 calc PR A 4
H28D H 0.9251 0.3440 0.2717 0.066 Uiso 0.369(7) 1 calc PR A 4
C29B C 0.7904(13) 0.2786(12) 0.2067(7) 0.059(3) Uani 0.369(7) 1 d PD A 4
H29C H 0.8173 0.2641 0.1626 0.070 Uiso 0.369(7) 1 calc PR A 4
H29D H 0.7477 0.3289 0.1935 0.070 Uiso 0.369(7) 1 calc PR A 4
C30B C 0.7054(10) 0.2155(8) 0.2158(7) 0.092(3) Uani 0.369(7) 1 d PD A 4
H30C H 0.7388 0.1627 0.2140 0.110 Uiso 0.369(7) 1 calc PR A 4
H30D H 0.6929 0.2215 0.2666 0.110 Uiso 0.369(7) 1 calc PR A 4
C31B C 0.5887(13) 0.2236(15) 0.1504(12) 0.134(6) Uani 0.369(7) 1 d PD A 4
H31D H 0.5695 0.2793 0.1407 0.201 Uiso 0.369(7) 1 calc PR A 4
H31E H 0.5271 0.1974 0.1654 0.201 Uiso 0.369(7) 1 calc PR A 4
H31F H 0.5950 0.1993 0.1031 0.201 Uiso 0.369(7) 1 calc PR A 4
C32 C 0.9734(4) 0.1601(2) 0.3317(2) 0.0473(10) Uani 1 1 d D A .
H32A H 0.9142 0.1339 0.2879 0.057 Uiso 1 1 calc R . .
H32B H 1.0446 0.1271 0.3464 0.057 Uiso 1 1 calc R . .
C33 C 0.9274(4) 0.1634(2) 0.4001(2) 0.0513(11) Uani 1 1 d D . .
H33A H 0.8597 0.1995 0.3880 0.062 Uiso 1 1 calc R A .
H33B H 0.9890 0.1837 0.4463 0.062 Uiso 1 1 calc R . .
C34 C 0.8901(4) 0.0813(2) 0.4171(2) 0.0552(11) Uani 1 1 d D A .
H34A H 0.8261 0.0626 0.3713 0.066 Uiso 1 1 calc R . .
H34B H 0.9569 0.0449 0.4254 0.066 Uiso 1 1 calc R . .
C35 C 0.8492(4) 0.0790(3) 0.4875(2) 0.0618(12) Uani 1 1 d D . .
H35A H 0.9136 0.0944 0.5337 0.093 Uiso 1 1 calc R A .
H35B H 0.8240 0.0256 0.4944 0.093 Uiso 1 1 calc R . .
H35C H 0.7836 0.1153 0.4799 0.093 Uiso 1 1 calc R . .
O4 O 1.1208(3) 0.06467(19) 0.06010(17) 0.0583(8) Uani 1 1 d D . .
H909 H 1.135(4) 0.028(2) 0.034(3) 0.087 Uiso 1 1 d D . .
H908 H 1.071(4) 0.094(3) 0.029(2) 0.087 Uiso 1 1 d D . .

loop_
_atom_site_aniso_label
_atom_site_aniso_U_11
_atom_site_aniso_U_22
_atom_site_aniso_U_33
_atom_site_aniso_U_23
_atom_site_aniso_U_13
_atom_site_aniso_U_12
S1 0.0536(6) 0.0508(6) 0.0368(5) 0.0037(5) 0.0193(4) 0.0044(5)
O1 0.0626(19) 0.0566(18) 0.0422(15) 0.0054(14) 0.0191(14) 0.0094(15)
O2 0.0593(18) 0.0602(18) 0.0473(15) 0.0131(14) 0.0301(14) 0.0052(15)
O3 0.0633(19) 0.0634(19) 0.0410(15) -0.0090(14) 0.0173(13) -0.0047(15)
N1 0.052(2) 0.052(2) 0.047(2) -0.0070(18) 0.0177(18) -0.0002(17)
N2 0.048(2) 0.054(2) 0.0379(19) 0.0007(16) 0.0200(17) 0.0013(16)
N3 0.061(2) 0.050(2) 0.0476(18) 0.0125(16) 0.0322(17) 0.0130(17)
C1 0.074(4) 0.182(7) 0.060(3) 0.000(4) -0.005(3) -0.037(4)
C2 0.097(6) 0.259(11) 0.079(4) 0.031(6) -0.013(4) -0.052(7)
C3 0.074(4) 0.161(7) 0.096(5) -0.010(5) -0.011(4) -0.032(5)
C4 0.062(4) 0.074(4) 0.099(4) -0.031(3) 0.023(3) -0.009(3)
C5 0.054(3) 0.059(3) 0.080(3) -0.025(2) 0.025(3) 0.000(2)
C6 0.057(3) 0.060(3) 0.059(3) -0.017(2) 0.011(2) -0.001(2)
C7 0.055(3) 0.034(2) 0.048(2) -0.0053(18) 0.021(2) 0.0069(19)
C8 0.051(3) 0.037(2) 0.044(2) 0.0027(17) 0.0226(19) 0.0065(18)
C9 0.056(3) 0.044(2) 0.045(2) 0.0080(18) 0.023(2) 0.005(2)
C10 0.069(3) 0.078(3) 0.058(3) 0.022(2) 0.038(2) 0.015(3)
C11 0.063(3) 0.127(5) 0.076(3) 0.046(3) 0.041(3) 0.029(3)
C12 0.057(3) 0.103(4) 0.062(3) 0.039(3) 0.028(2) 0.023(3)
C13 0.055(3) 0.051(3) 0.050(2) 0.0118(19) 0.030(2) 0.012(2)
C14 0.051(2) 0.039(2) 0.0358(19) 0.0060(16) 0.0143(18) 0.0000(18)
C15 0.078(3) 0.045(2) 0.040(2) 0.0016(19) 0.017(2) -0.005(2)
C16 0.079(4) 0.082(4) 0.044(2) 0.008(3) 0.010(2) -0.025(3)
C17 0.057(3) 0.103(5) 0.066(3) 0.038(3) 0.006(3) -0.007(3)
C18 0.060(3) 0.069(3) 0.085(4) 0.031(3) 0.025(3) 0.014(3)
C19 0.062(3) 0.044(2) 0.063(3) 0.004(2) 0.025(2) 0.001(2)
N4 0.061(2) 0.0402(19) 0.0433(17) -0.0059(15) 0.0256(16) -0.0028(16)
C20A 0.080(3) 0.057(3) 0.051(2) -0.021(2) 0.037(2) -0.019(2)
C21A 0.059(3) 0.064(6) 0.051(3) -0.007(4) 0.015(3) -0.032(3)
C22A 0.074(5) 0.061(5) 0.074(4) 0.001(4) 0.018(4) 0.005(4)
C23A 0.068(5) 0.084(5) 0.067(4) 0.004(3) 0.017(3) -0.006(4)
C20B 0.080(3) 0.057(3) 0.051(2) -0.021(2) 0.037(2) -0.019(2)
C21B 0.059(3) 0.064(6) 0.051(3) -0.007(4) 0.015(3) -0.032(3)
C22B 0.074(5) 0.061(5) 0.074(4) 0.001(4) 0.018(4) 0.005(4)
C23B 0.068(5) 0.084(5) 0.067(4) 0.004(3) 0.017(3) -0.006(4)
C24 0.061(3) 0.044(2) 0.044(2) -0.0064(18) 0.025(2) 0.000(2)
C25 0.074(3) 0.051(3) 0.047(2) -0.007(2) 0.030(2) -0.004(2)
C26 0.068(3) 0.059(3) 0.050(2) -0.011(2) 0.030(2) -0.007(2)
C27 0.079(3) 0.068(3) 0.060(3) -0.001(2) 0.040(3) -0.007(3)
C28A 0.069(3) 0.048(3) 0.059(3) 0.005(2) 0.035(2) 0.006(2)
C29A 0.065(4) 0.077(8) 0.041(4) 0.012(4) 0.028(3) 0.018(5)
C30A 0.104(6) 0.115(7) 0.059(4) 0.012(4) 0.029(4) 0.056(6)
C31A 0.101(6) 0.218(18) 0.059(8) -0.028(8) -0.007(5) 0.091(9)
C28B 0.069(3) 0.048(3) 0.059(3) 0.005(2) 0.035(2) 0.006(2)
C29B 0.065(4) 0.077(8) 0.041(4) 0.012(4) 0.028(3) 0.018(5)
C30B 0.104(6) 0.115(7) 0.059(4) 0.012(4) 0.029(4) 0.056(6)
C31B 0.101(6) 0.218(18) 0.059(8) -0.028(8) -0.007(5) 0.091(9)
C32 0.062(3) 0.037(2) 0.047(2) -0.0020(18) 0.022(2) 0.0022(19)
C33 0.066(3) 0.049(3) 0.042(2) -0.0054(19) 0.022(2) -0.007(2)
C34 0.064(3) 0.047(3) 0.060(3) 0.004(2) 0.027(2) 0.004(2)
C35 0.068(3) 0.067(3) 0.054(3) 0.009(2) 0.025(2) -0.002(2)
O4 0.068(2) 0.055(2) 0.0571(19) -0.0037(15) 0.0268(16) 0.0048(16)

loop_
_atom_type_symbol
_atom_type_description
_atom_type_scat_dispersion_real
_atom_type_scat_dispersion_imag
_atom_type_scat_source
C C 0.0033 0.0016 'International Tables Vol C Tables 4.2.6.8 and 6.1.1.4'
H H 0.0000 0.0000 'International Tables Vol C Tables 4.2.6.8 and 6.1.1.4'
N N 0.0061 0.0033 'International Tables Vol C Tables 4.2.6.8 and 6.1.1.4'
O O 0.0106 0.0060 'International Tables Vol C Tables 4.2.6.8 and 6.1.1.4'
S S 0.1246 0.1234 'International Tables Vol C Tables 4.2.6.8 and 6.1.1.4'

loop_
_geom_angle_atom_site_label_1
_geom_angle_atom_site_label_2
_geom_angle_atom_site_label_3
_geom_angle
O3 S1 O2 115.44(18)
O3 S1 N3 114.88(17)
O2 S1 N3 106.76(17)
O3 S1 C14 105.77(18)
O2 S1 C14 104.55(16)
N3 S1 C14 108.81(19)
C7 N1 C6 127.6(4)
C7 N2 C8 128.0(3)
C13 N3 S1 119.4(3)
C6 C1 C2 119.3(6)
C1 C2 C3 121.8(7)
C4 C3 C2 119.1(6)
C3 C4 C5 120.9(6)
C4 C5 C6 119.8(5)
C1 C6 C5 119.0(5)
C1 C6 N1 124.3(5)
C5 C6 N1 116.6(4)
O1 C7 N2 124.4(4)
O1 C7 N1 124.1(4)
N2 C7 N1 111.4(3)
C9 C8 N2 124.8(4)
C9 C8 C13 119.9(4)
N2 C8 C13 115.3(3)
C8 C9 C10 120.3(4)
C9 C10 C11 120.8(4)
C10 C11 C12 118.9(4)
C13 C12 C11 121.3(4)
C12 C13 C8 118.8(4)
C12 C13 N3 123.9(4)
C8 C13 N3 117.2(3)
C19 C14 C15 120.4(4)
C19 C14 S1 120.9(3)
C15 C14 S1 118.8(3)
C16 C15 C14 119.7(4)
C15 C16 C17 120.8(5)
C16 C17 C18 119.3(5)
C17 C18 C19 120.8(5)
C14 C19 C18 119.2(4)
C28A N4 C20A 107.0(3)
C28A N4 C32 110.7(3)
C20A N4 C32 110.3(3)
C28A N4 C24 110.6(3)
C20A N4 C24 110.7(3)
C32 N4 C24 107.5(3)
N4 C20A C21A 112.9(4)
C20A C21A C22A 113.6(5)
C23A C22A C21A 113.7(6)
C23B C22B C21B 106.1(9)
C25 C24 N4 115.1(3)
C24 C25 C26 112.2(3)
C25 C26 C27 110.8(4)
N4 C28A C29A 112.7(5)
C28A C29A C30A 110.4(6)
C31A C30A C29A 112.0(7)
C31B C30B C29B 109.4(10)
C33 C32 N4 115.4(3)
C32 C33 C34 110.0(3)
C35 C34 C33 113.1(3)

loop_
_geom_bond_atom_site_label_1
_geom_bond_atom_site_label_2
_geom_bond_distance
S1 O3 1.446(3)
S1 O2 1.463(3)
S1 N3 1.557(3)
S1 C14 1.784(4)
O1 C7 1.231(4)
N1 C7 1.379(5)
N1 C6 1.403(5)
N2 C7 1.366(5)
N2 C8 1.403(5)
N3 C13 1.427(5)
C1 C6 1.367(7)
C1 C2 1.379(8)
C2 C3 1.381(9)
C3 C4 1.333(8)
C4 C5 1.395(7)
C5 C6 1.398(6)
C8 C9 1.377(5)
C8 C13 1.410(5)
C9 C10 1.379(6)
C10 C11 1.386(6)
C11 C12 1.388(6)
C12 C13 1.384(6)
C14 C19 1.378(6)
C14 C15 1.389(5)
C15 C16 1.373(6)
C16 C17 1.379(7)
C17 C18 1.381(7)
C18 C19 1.388(6)
N4 C28A 1.512(5)
N4 C20A 1.521(5)
N4 C32 1.521(5)
N4 C24 1.527(4)
C20A C21A 1.528(6)
C21A C22A 1.547(7)
C22A C23A 1.507(7)
C21B C22B 1.562(9)
C22B C23B 1.509(9)
C24 C25 1.511(6)
C25 C26 1.519(5)
C26 C27 1.532(6)
C28A C29A 1.518(7)
C29A C30A 1.545(8)
C30A C31A 1.523(8)
C29B C30B 1.534(9)
C30B C31B 1.531(9)
C32 C33 1.519(4)
C33 C34 1.532(5)
C34 C35 1.517(5)

loop_
_geom_hbond_atom_site_label_D
_geom_hbond_atom_site_label_H
_geom_hbond_atom_site_label_A
_geom_hbond_distance_DH
_geom_hbond_distance_HA
_geom_hbond_distance_DA
_geom_hbond_angle_DHA
_geom_hbond_site_symmetry_A
N1 H901 O4 0.87(4) 1.97(5) 2.823(5) 166(4) .
N2 H902 N3 0.82(4) 2.19(4) 2.664(5) 117(3) .
N2 H902 O4 0.82(4) 2.44(4) 3.160(5) 148(4) .
O4 H909 N3 0.83(2) 1.97(2) 2.804(4) 178(5) 3_755
O4 H908 O2 0.84(2) 2.08(2) 2.896(4) 166(5) .
O4 H908 S1 0.84(2) 2.90(4) 3.580(3) 140(5) .
